data_1515343
loop_
_publ_author_name
'Wei, Xi-Lian'
'Wang, Xiu-Hong'
'Sun, De-Zhi'
'Liu, Ji-Feng'
'Liu, Jie'
'Sha, Yu-Hong'
'Wang, Zhong-Ni'

_publ_section_title
;
 Phase and rheological behavior of a gemini cationic surfactant aqueous
 system
;
_journal_issue 39
_journal_name_full 'Soft Matter'
_journal_page_first 10115
_journal_paper_doi 10.1039/c2sm26346g
_journal_volume 8
_journal_year 2012
_chemical_formula_sum 'C31 H70 Cl2 N2 O2'
_chemical_formula_weight 573.79
_chemical_name_systematic
;
?
;
_space_group_IT_number 14
_symmetry_cell_setting monoclinic
_symmetry_space_group_name_Hall '-P 2ybc'
_symmetry_space_group_name_H-M 'P 1 21/c 1'
_atom_sites_solution_hydrogens geom
_atom_sites_solution_primary direct
_atom_sites_solution_secondary difmap
_audit_creation_method SHELXL-97
_cell_angle_alpha 90.00
_cell_angle_beta 100.665(2)
_cell_angle_gamma 90.00
_cell_formula_units_Z 4
_cell_length_a 22.999(3)
_cell_length_b 9.6368(12)
_cell_length_c 17.2702(16)
_cell_measurement_reflns_used 2110
_cell_measurement_temperature 298(2)
_cell_measurement_theta_max 25.032
_cell_measurement_theta_min 2.4025
_cell_volume 3761.6(8)
_computing_cell_refinement 'Bruker SMART'
_computing_data_collection 'Bruker SMART'
_computing_data_reduction 'Bruker SHELXTL'
_computing_molecular_graphics 'Bruker SHELXTL'
_computing_publication_material 'Bruker SHELXTL'
_computing_structure_refinement 'SHELXL-97 (Sheldrick, 1997)'
_computing_structure_solution 'SHELXS-97 (Sheldrick, 1990)'
_diffrn_ambient_temperature 298(2)
_diffrn_measured_fraction_theta_full 0.997
_diffrn_measured_fraction_theta_max 0.997
_diffrn_measurement_device_type 'CCD area detector'
_diffrn_measurement_method 'phi and omega scans'
_diffrn_radiation_monochromator graphite
_diffrn_radiation_source 'fine-focus sealed tube'
_diffrn_radiation_type MoK\a
_diffrn_radiation_wavelength 0.71073
_diffrn_reflns_av_R_equivalents 0.0592
_diffrn_reflns_av_sigmaI/netI 0.0785
_diffrn_reflns_limit_h_max 26
_diffrn_reflns_limit_h_min -27
_diffrn_reflns_limit_k_max 11
_diffrn_reflns_limit_k_min -10
_diffrn_reflns_limit_l_max 20
_diffrn_reflns_limit_l_min -18
_diffrn_reflns_number 18430
_diffrn_reflns_theta_full 25.02
_diffrn_reflns_theta_max 25.02
_diffrn_reflns_theta_min 1.80
_exptl_absorpt_coefficient_mu 0.198
_exptl_absorpt_correction_T_max 0.9786
_exptl_absorpt_correction_T_min 0.9251
_exptl_absorpt_correction_type multi-scan
_exptl_absorpt_process_details SADABS
_exptl_crystal_colour COLORLESS
_exptl_crystal_density_diffrn 1.013
_exptl_crystal_density_method 'not measured'
_exptl_crystal_description plate
_exptl_crystal_F_000 1280
_exptl_crystal_size_max 0.40
_exptl_crystal_size_mid 0.23
_exptl_crystal_size_min 0.11
_refine_diff_density_max 0.265
_refine_diff_density_min -0.151
_refine_diff_density_rms 0.036
_refine_ls_extinction_method none
_refine_ls_goodness_of_fit_ref 1.000
_refine_ls_hydrogen_treatment constr
_refine_ls_matrix_type full
_refine_ls_number_parameters 340
_refine_ls_number_reflns 6635
_refine_ls_number_restraints 0
_refine_ls_restrained_S_all 1.000
_refine_ls_R_factor_all 0.1585
_refine_ls_R_factor_gt 0.0591
_refine_ls_shift/su_max 0.001
_refine_ls_shift/su_mean 0.000
_refine_ls_structure_factor_coef Fsqd
_refine_ls_weighting_details 'calc w=1/[\s^2^(Fo^2^)+(0.0520P)^2^+0.0000P] where P=(Fo^2^+2Fc^2^)/3'
_refine_ls_weighting_scheme calc
_refine_ls_wR_factor_gt 0.1326
_refine_ls_wR_factor_ref 0.1566
_reflns_number_gt 2399
_reflns_number_total 6635
_reflns_threshold_expression >2sigma(I)
_cod_data_source_file c2sm26346g.txt
_cod_data_source_block 090712f
_cod_depositor_comments
;
The following automatic conversions were performed:

'_symmetry_cell_setting' value 'Monoclinic' changed to 'monoclinic'
according to
/usr/data/users/saulius/automatic-downloads/retrospective/RSC/lib/dictionaries/cif_core.dic
dictionary named 'cif_core.dic' version 2.4.2 from
2011-04-26.

'_exptl_absorpt_correction_type' value 'MULTI-SCAN'
changed to 'multi-scan' according to
/usr/data/users/saulius/automatic-downloads/retrospective/RSC/lib/dictionaries/cif_core.dic
dictionary named 'cif_core.dic' version 2.4.2 from
2011-04-26.

'_refine_ls_hydrogen_treatment' value 'CONSTR' changed
to 'constr' according to
/usr/data/users/saulius/automatic-downloads/retrospective/RSC/lib/dictionaries/cif_core.dic
dictionary named 'cif_core.dic' version 2.4.2 from 2011-04-26.

Automatic conversion script
Id: cif_fix_values 2281 2013-09-26 08:29:07Z andrius 
;
_cod_original_cell_volume 3761.5(7)
_cod_original_sg_symbol_H-M P2(1)/c
_cod_database_code 1515343

loop_
_symmetry_equiv_pos_as_xyz
'x, y, z'
'-x, y+1/2, -z+1/2'
'-x, -y, -z'
'x, -y-1/2, z-1/2'

loop_
_atom_site_label
_atom_site_type_symbol
_atom_site_fract_x
_atom_site_fract_y
_atom_site_fract_z
_atom_site_U_iso_or_equiv
_atom_site_adp_type
_atom_site_occupancy
_atom_site_symmetry_multiplicity
_atom_site_calc_flag
_atom_site_refinement_flags
Cl1 Cl 0.91213(4) 0.79204(10) 0.00740(5) 0.0914(3) Uani 1 1 d .
Cl2 Cl 0.86389(6) 0.16952(11) 0.69116(6) 0.1249(5) Uani 1 1 d .
N1 N 0.90233(10) 0.2027(3) 0.94616(13) 0.0570(7) Uani 1 1 d .
N2 N 0.91492(12) 0.6285(3) 0.76996(16) 0.0711(8) Uani 1 1 d .
O1 O 0.84049(10) 0.3887(2) 0.81003(12) 0.0836(7) Uani 1 1 d .
H1 H 0.8373 0.3310 0.7746 0.100 Uiso 1 1 calc R
O2 O 0.94520(11) 0.5398(3) 0.11948(16) 0.1284(10) Uani 1 1 d .
H2C H 0.9295 0.6047 0.0894 0.154 Uiso 1 1 d R
H2D H 0.9179 0.4925 0.1340 0.154 Uiso 1 1 d R
C1 C 0.91252(14) 0.3556(3) 0.93152(17) 0.0627(9) Uani 1 1 d .
H1A H 0.9532 0.3776 0.9543 0.075 Uiso 1 1 calc R
H1B H 0.8875 0.4095 0.9597 0.075 Uiso 1 1 calc R
C2 C 0.90078(14) 0.4035(3) 0.84523(17) 0.0599(9) Uani 1 1 d .
H2 H 0.9255 0.3503 0.8153 0.072 Uiso 1 1 calc R
C3 C 0.91912(14) 0.5557(3) 0.84853(17) 0.0678(9) Uani 1 1 d .
H3A H 0.8946 0.6056 0.8793 0.081 Uiso 1 1 calc R
H3B H 0.9597 0.5620 0.8765 0.081 Uiso 1 1 calc R
C8 C 0.83736(13) 0.1592(3) 0.92824(18) 0.0623(9) Uani 1 1 d .
H8A H 0.8238 0.1623 0.8716 0.075 Uiso 1 1 calc R
H8B H 0.8346 0.0637 0.9448 0.075 Uiso 1 1 calc R
C9 C 0.79585(14) 0.2462(3) 0.96676(19) 0.0739(10) Uani 1 1 d .
H9A H 0.8116 0.2549 1.0227 0.089 Uiso 1 1 calc R
H9B H 0.7926 0.3385 0.9439 0.089 Uiso 1 1 calc R
C10 C 0.73534(15) 0.1794(4) 0.9549(2) 0.0847(11) Uani 1 1 d .
H10A H 0.7223 0.1610 0.8992 0.102 Uiso 1 1 calc R
H10B H 0.7387 0.0910 0.9821 0.102 Uiso 1 1 calc R
C11 C 0.68894(15) 0.2655(4) 0.9837(2) 0.0910(12) Uani 1 1 d .
H11A H 0.6849 0.3531 0.9555 0.109 Uiso 1 1 calc R
H11B H 0.7023 0.2857 1.0392 0.109 Uiso 1 1 calc R
C12 C 0.62839(15) 0.1957(4) 0.9732(2) 0.0979(12) Uani 1 1 d .
H12A H 0.6160 0.1720 0.9180 0.118 Uiso 1 1 calc R
H12B H 0.6325 0.1097 1.0029 0.118 Uiso 1 1 calc R
C13 C 0.58024(15) 0.2807(4) 0.9985(2) 0.0945(12) Uani 1 1 d .
H13A H 0.5754 0.3657 0.9680 0.113 Uiso 1 1 calc R
H13B H 0.5929 0.3062 1.0534 0.113 Uiso 1 1 calc R
C14 C 0.52092(16) 0.2101(4) 0.9897(2) 0.0965(12) Uani 1 1 d .
H14A H 0.5257 0.1257 1.0208 0.116 Uiso 1 1 calc R
H14B H 0.5086 0.1832 0.9349 0.116 Uiso 1 1 calc R
C15 C 0.47181(16) 0.2951(4) 1.0138(2) 0.0974(12) Uani 1 1 d .
H15A H 0.4838 0.3212 1.0687 0.117 Uiso 1 1 calc R
H15B H 0.4671 0.3799 0.9829 0.117 Uiso 1 1 calc R
C16 C 0.41313(16) 0.2235(4) 1.0038(2) 0.0973(12) Uani 1 1 d .
H16A H 0.4175 0.1414 1.0368 0.117 Uiso 1 1 calc R
H16B H 0.4023 0.1928 0.9495 0.117 Uiso 1 1 calc R
C17 C 0.36313(16) 0.3094(4) 1.0235(2) 0.1046(13) Uani 1 1 d .
H17A H 0.3743 0.3407 1.0776 0.125 Uiso 1 1 calc R
H17B H 0.3588 0.3912 0.9902 0.125 Uiso 1 1 calc R
C18 C 0.30397(18) 0.2395(4) 1.0145(3) 0.1128(14) Uani 1 1 d .
H18A H 0.3074 0.1610 1.0502 0.135 Uiso 1 1 calc R
H18B H 0.2934 0.2038 0.9612 0.135 Uiso 1 1 calc R
C19 C 0.25491(18) 0.3316(5) 1.0305(3) 0.1473(19) Uani 1 1 d .
H19A H 0.2506 0.4090 0.9949 0.221 Uiso 1 1 calc R
H19B H 0.2641 0.3648 1.0838 0.221 Uiso 1 1 calc R
H19C H 0.2186 0.2799 1.0231 0.221 Uiso 1 1 calc R
C20 C 0.85369(18) 0.6706(4) 0.7307(2) 0.1048(13) Uani 1 1 d .
H20A H 0.8558 0.7058 0.6787 0.126 Uiso 1 1 calc R
H20B H 0.8293 0.5878 0.7235 0.126 Uiso 1 1 calc R
C21 C 0.8237(2) 0.7737(5) 0.7704(3) 0.1303(16) Uani 1 1 d .
H21A H 0.8483 0.8558 0.7802 0.156 Uiso 1 1 calc R
H21B H 0.8185 0.7372 0.8211 0.156 Uiso 1 1 calc R
C22 C 0.7642(2) 0.8143(6) 0.7240(3) 0.1412(18) Uani 1 1 d .
H22A H 0.7705 0.8533 0.6744 0.169 Uiso 1 1 calc R
H22B H 0.7413 0.7301 0.7116 0.169 Uiso 1 1 calc R
C23 C 0.7303(3) 0.9060(8) 0.7566(4) 0.196(3) Uani 1 1 d .
H23A H 0.7519 0.9929 0.7644 0.235 Uiso 1 1 calc R
H23B H 0.7275 0.8712 0.8085 0.235 Uiso 1 1 calc R
C24 C 0.6689(3) 0.9389(9) 0.7152(4) 0.217(3) Uani 1 1 d .
H24A H 0.6698 1.0326 0.6950 0.261 Uiso 1 1 calc R
H24B H 0.6605 0.8780 0.6698 0.261 Uiso 1 1 calc R
C25 C 0.6219(3) 0.9319(8) 0.7513(4) 0.203(3) Uani 1 1 d .
H25A H 0.6320 0.9931 0.7963 0.243 Uiso 1 1 calc R
H25B H 0.6235 0.8388 0.7728 0.243 Uiso 1 1 calc R
C26 C 0.5627(3) 0.9555(8) 0.7241(4) 0.185(3) Uani 1 1 d .
H26A H 0.5531 0.9013 0.6762 0.222 Uiso 1 1 calc R
H26B H 0.5603 1.0519 0.7076 0.222 Uiso 1 1 calc R
C27 C 0.5154(3) 0.9367(9) 0.7620(4) 0.215(3) Uani 1 1 d .
H27A H 0.5193 0.8412 0.7800 0.258 Uiso 1 1 calc R
H27B H 0.5254 0.9927 0.8093 0.258 Uiso 1 1 calc R
C28 C 0.4561(4) 0.9544(9) 0.7395(4) 0.201(3) Uani 1 1 d .
H28A H 0.4465 0.9038 0.6902 0.241 Uiso 1 1 calc R
H28B H 0.4520 1.0517 0.7252 0.241 Uiso 1 1 calc R
C29 C 0.4091(4) 0.9290(9) 0.7759(5) 0.225(4) Uani 1 1 d .
H29A H 0.4146 0.8328 0.7922 0.270 Uiso 1 1 calc R
H29B H 0.4183 0.9826 0.8241 0.270 Uiso 1 1 calc R
C30 C 0.3501(4) 0.9412(9) 0.7550(5) 0.227(3) Uani 1 1 d .
H30A H 0.3407 0.8922 0.7051 0.272 Uiso 1 1 calc R
H30B H 0.3440 1.0386 0.7420 0.272 Uiso 1 1 calc R
C31 C 0.3047(3) 0.9081(9) 0.7925(5) 0.253(4) Uani 1 1 d .
H31A H 0.3093 0.9575 0.8415 0.380 Uiso 1 1 calc R
H31B H 0.3050 0.8101 0.8025 0.380 Uiso 1 1 calc R
H31C H 0.2678 0.9335 0.7598 0.380 Uiso 1 1 calc R
C4 C 0.92749(13) 0.1756(3) 1.03136(16) 0.0728(10) Uani 1 1 d .
H4A H 0.9091 0.2362 1.0637 0.109 Uiso 1 1 calc R
H4B H 0.9694 0.1923 1.0410 0.109 Uiso 1 1 calc R
H4C H 0.9201 0.0808 1.0438 0.109 Uiso 1 1 calc R
C5 C 0.93590(14) 0.1127(3) 0.89821(17) 0.0727(10) Uani 1 1 d .
H5A H 0.9769 0.1391 0.9083 0.109 Uiso 1 1 calc R
H5B H 0.9198 0.1244 0.8432 0.109 Uiso 1 1 calc R
H5C H 0.9324 0.0173 0.9126 0.109 Uiso 1 1 calc R
C6 C 0.93932(18) 0.5380(4) 0.7127(2) 0.1004(13) Uani 1 1 d .
H6A H 0.9435 0.5916 0.6671 0.151 Uiso 1 1 calc R
H6B H 0.9128 0.4620 0.6970 0.151 Uiso 1 1 calc R
H6C H 0.9773 0.5027 0.7373 0.151 Uiso 1 1 calc R
C7 C 0.95358(15) 0.7563(4) 0.7848(2) 0.0927(12) Uani 1 1 d .
H7A H 0.9418 0.8108 0.8258 0.139 Uiso 1 1 calc R
H7B H 0.9493 0.8104 0.7374 0.139 Uiso 1 1 calc R
H7C H 0.9942 0.7288 0.8005 0.139 Uiso 1 1 calc R

loop_
_atom_site_aniso_label
_atom_site_aniso_U_11
_atom_site_aniso_U_22
_atom_site_aniso_U_33
_atom_site_aniso_U_23
_atom_site_aniso_U_13
_atom_site_aniso_U_12
Cl1 0.1013(7) 0.0906(7) 0.0867(7) -0.0151(5) 0.0285(5) -0.0162(6)
Cl2 0.2051(12) 0.1088(9) 0.0630(7) -0.0137(6) 0.0303(7) -0.0340(8)
N1 0.0633(18) 0.0634(19) 0.0454(16) -0.0028(13) 0.0133(13) 0.0023(15)
N2 0.082(2) 0.061(2) 0.069(2) 0.0056(16) 0.0100(17) -0.0039(17)
O1 0.0840(18) 0.0940(18) 0.0680(16) -0.0009(13) 0.0017(13) -0.0117(14)
O2 0.119(2) 0.112(2) 0.145(3) -0.0030(18) 0.0008(18) 0.0138(18)
C1 0.071(2) 0.064(2) 0.054(2) -0.0052(17) 0.0122(16) -0.0071(18)
C2 0.067(2) 0.063(2) 0.049(2) -0.0039(16) 0.0097(17) -0.0058(19)
C3 0.081(2) 0.067(2) 0.056(2) -0.0006(18) 0.0157(18) -0.0058(19)
C8 0.068(2) 0.057(2) 0.064(2) -0.0009(17) 0.0177(18) -0.0078(18)
C9 0.065(2) 0.083(3) 0.079(2) -0.005(2) 0.0260(18) -0.003(2)
C10 0.071(3) 0.084(3) 0.107(3) -0.005(2) 0.036(2) 0.000(2)
C11 0.073(3) 0.093(3) 0.114(3) 0.000(2) 0.037(2) -0.005(2)
C12 0.071(3) 0.096(3) 0.132(4) -0.006(2) 0.034(2) -0.004(2)
C13 0.070(3) 0.092(3) 0.128(3) -0.003(2) 0.037(2) -0.006(2)
C14 0.077(3) 0.088(3) 0.128(4) -0.008(2) 0.028(2) -0.003(2)
C15 0.075(3) 0.091(3) 0.133(4) -0.007(2) 0.036(2) -0.014(3)
C16 0.074(3) 0.101(3) 0.121(3) -0.003(2) 0.030(2) -0.009(3)
C17 0.077(3) 0.101(3) 0.142(4) -0.007(3) 0.039(3) -0.017(3)
C18 0.082(3) 0.114(4) 0.146(4) -0.002(3) 0.030(3) -0.015(3)
C19 0.083(3) 0.166(5) 0.202(5) -0.016(4) 0.053(3) -0.010(3)
C20 0.098(3) 0.098(3) 0.111(3) 0.010(3) 0.000(3) -0.004(3)
C21 0.100(4) 0.141(4) 0.155(5) -0.022(4) 0.036(3) 0.011(3)
C22 0.104(4) 0.150(5) 0.163(5) 0.001(4) 0.003(4) 0.027(4)
C23 0.135(5) 0.241(8) 0.203(7) -0.021(6) 0.007(5) 0.070(5)
C24 0.140(6) 0.313(9) 0.190(7) -0.009(6) 0.007(5) 0.087(7)
C25 0.132(6) 0.251(8) 0.210(8) 0.016(6) -0.008(6) 0.020(6)
C26 0.128(6) 0.254(8) 0.172(6) -0.007(5) 0.021(5) 0.060(6)
C27 0.135(7) 0.280(9) 0.210(8) 0.033(6) -0.020(6) 0.019(7)
C28 0.148(7) 0.261(8) 0.191(7) -0.009(6) 0.025(6) 0.026(7)
C29 0.144(7) 0.288(9) 0.224(9) 0.049(7) -0.013(7) -0.007(7)
C30 0.168(8) 0.271(9) 0.237(9) 0.013(7) 0.024(7) 0.012(8)
C31 0.139(6) 0.318(10) 0.285(10) 0.079(8) -0.006(6) -0.031(7)
C4 0.087(2) 0.086(3) 0.044(2) 0.0063(17) 0.0098(17) 0.008(2)
C5 0.081(2) 0.073(2) 0.068(2) -0.0027(19) 0.0256(19) 0.012(2)
C6 0.151(4) 0.092(3) 0.068(3) 0.002(2) 0.047(2) -0.008(3)
C7 0.097(3) 0.072(3) 0.106(3) 0.010(2) 0.010(2) -0.019(2)

loop_
_atom_type_symbol
_atom_type_description
_atom_type_scat_dispersion_real
_atom_type_scat_dispersion_imag
_atom_type_scat_source
C C 0.0033 0.0016 'International Tables Vol C Tables 4.2.6.8 and 6.1.1.4'
H H 0.0000 0.0000 'International Tables Vol C Tables 4.2.6.8 and 6.1.1.4'
O O 0.0106 0.0060 'International Tables Vol C Tables 4.2.6.8 and 6.1.1.4'
N N 0.0061 0.0033 'International Tables Vol C Tables 4.2.6.8 and 6.1.1.4'
Cl Cl 0.1484 0.1585 'International Tables Vol C Tables 4.2.6.8 and 6.1.1.4'

loop_
_geom_angle_atom_site_label_1
_geom_angle_atom_site_label_2
_geom_angle_atom_site_label_3
_geom_angle
C4 N1 C5 107.1(2)
C4 N1 C1 106.8(2)
C5 N1 C1 110.9(2)
C4 N1 C8 109.6(2)
C5 N1 C8 108.2(2)
C1 N1 C8 114.0(2)
C20 N2 C6 107.0(3)
C20 N2 C7 109.3(3)
C6 N2 C7 107.7(3)
C20 N2 C3 115.4(3)
C6 N2 C3 110.5(3)
C7 N2 C3 106.7(2)
N1 C1 C2 116.6(2)
O1 C2 C3 110.8(3)
O1 C2 C1 111.7(3)
C3 C2 C1 104.8(2)
N2 C3 C2 116.2(2)
C9 C8 N1 115.6(2)
C10 C9 C8 110.1(3)
C11 C10 C9 114.3(3)
C10 C11 C12 113.9(3)
C13 C12 C11 115.5(3)
C12 C13 C14 115.2(3)
C13 C14 C15 115.8(3)
C16 C15 C14 114.9(3)
C15 C16 C17 115.5(3)
C18 C17 C16 116.5(4)
C17 C18 C19 114.5(4)
C21 C20 N2 117.3(4)
C20 C21 C22 113.0(4)
C23 C22 C21 118.7(5)
C22 C23 C24 120.1(6)
C25 C24 C23 122.5(7)
C24 C25 C26 131.6(7)
C25 C26 C27 129.4(7)
C28 C27 C26 133.2(8)
C27 C28 C29 133.0(8)
C30 C29 C28 134.8(9)
C29 C30 C31 132.5(9)

loop_
_geom_bond_atom_site_label_1
_geom_bond_atom_site_label_2
_geom_bond_distance
N1 C4 1.501(3)
N1 C5 1.507(3)
N1 C1 1.520(3)
N1 C8 1.527(3)
N2 C20 1.501(4)
N2 C6 1.503(4)
N2 C7 1.513(4)
N2 C3 1.515(4)
O1 C2 1.414(3)
C1 C2 1.536(4)
C2 C3 1.524(4)
C8 C9 1.514(4)
C9 C10 1.513(4)
C10 C11 1.507(4)
C11 C12 1.527(4)
C12 C13 1.506(4)
C13 C14 1.507(4)
C14 C15 1.515(4)
C15 C16 1.497(4)
C16 C17 1.506(4)
C17 C18 1.500(4)
C18 C19 1.501(5)
C20 C21 1.454(5)
C21 C22 1.503(6)
C22 C23 1.368(6)
C23 C24 1.494(7)
C24 C25 1.344(7)
C25 C26 1.374(7)
C26 C27 1.383(8)
C27 C28 1.357(8)
C28 C29 1.370(8)
C29 C30 1.343(8)
C30 C31 1.365(8)

loop_
_geom_torsion_atom_site_label_1
_geom_torsion_atom_site_label_2
_geom_torsion_atom_site_label_3
_geom_torsion_atom_site_label_4
_geom_torsion
C4 N1 C1 C2 169.3(2)
C5 N1 C1 C2 52.9(3)
C8 N1 C1 C2 -69.5(3)
N1 C1 C2 O1 64.3(3)
N1 C1 C2 C3 -175.7(2)
C20 N2 C3 C2 77.4(4)
C6 N2 C3 C2 -44.1(4)
C7 N2 C3 C2 -161.0(3)
O1 C2 C3 N2 -62.3(3)
C1 C2 C3 N2 177.1(2)
C4 N1 C8 C9 67.9(3)
C5 N1 C8 C9 -175.6(3)
C1 N1 C8 C9 -51.7(3)
N1 C8 C9 C10 -171.2(3)
C8 C9 C10 C11 -173.9(3)
C9 C10 C11 C12 -178.7(3)
C10 C11 C12 C13 -177.8(3)
C11 C12 C13 C14 -178.7(3)
C12 C13 C14 C15 -179.1(3)
C13 C14 C15 C16 179.5(3)
C14 C15 C16 C17 -176.9(3)
C15 C16 C17 C18 -179.6(3)
C16 C17 C18 C19 -176.8(4)
C6 N2 C20 C21 -172.1(3)
C7 N2 C20 C21 -55.7(4)
C3 N2 C20 C21 64.5(4)
N2 C20 C21 C22 176.7(4)
C20 C21 C22 C23 177.0(5)
C21 C22 C23 C24 -174.6(6)
C22 C23 C24 C25 128.9(9)
C23 C24 C25 C26 -178.9(7)
C24 C25 C26 C27 174.5(10)
C25 C26 C27 C28 -178.5(9)
C26 C27 C28 C29 176.1(10)
C27 C28 C29 C30 -177.7(10)
C28 C29 C30 C31 176.5(11)
